data_4102992
loop_
_publ_author_name
'Gerald F. Manbeck'
'William W. Brennessel'
'Robert A. Stockland'
'Richard Eisenberg'

_publ_section_title
;
 Luminescent Au(I)/Cu(I) Alkynyl Clusters with an Ethynyl Steroid and
 Related Aliphatic Ligands: An Octanuclear Au4Cu4 Cluster and Luminescence
 Polymorphism in Au3Cu2 Clusters
;
_journal_name_full 'Journal of the American Chemical Society'
_journal_page_first 12307
_journal_page_last 12318
_journal_paper_doi 10.1021/ja103400e
_journal_volume 132
_journal_year 2010
_chemical_absolute_configuration ad
_chemical_formula_moiety 'C42 H54 Au O4, C36 H30 N P2'
_chemical_formula_sum 'C78 H84 Au N O4 P2'
_chemical_formula_weight 1358.37
_chemical_name_common 1
_chemical_name_systematic
; 
 ? 
;
_space_group_IT_number 5
_symmetry_cell_setting monoclinic
_symmetry_space_group_name_Hall 'C 2y'
_symmetry_space_group_name_H-M 'C 1 2 1'
_atom_sites_solution_hydrogens geom
_atom_sites_solution_primary heavy
_atom_sites_solution_secondary difmap
_audit_creation_method SHELXL-97
_cell_angle_alpha 90.00
_cell_angle_beta 106.429(2)
_cell_angle_gamma 90.00
_cell_formula_units_Z 4
_cell_length_a 18.595(2)
_cell_length_b 22.072(2)
_cell_length_c 15.8951(17)
_cell_measurement_reflns_used 4082
_cell_measurement_temperature 100.0(1)
_cell_measurement_theta_max 37.12
_cell_measurement_theta_min 2.28
_cell_volume 6257.4(11)
_computing_cell_refinement 'SAINT (Bruker, 2008)'
_computing_data_collection 'APEX2 (Bruker, 2009)'
_computing_data_reduction 'SAINT (Bruker, 2008)'
_computing_molecular_graphics 'SHELXTL (Sheldrick, 2008)'
_computing_publication_material 'SHELXTL (Sheldrick, 2008)'
_computing_structure_refinement 'SHELXL-97 (Sheldrick, 2008)'
_computing_structure_solution 'SHELXS-97 (Sheldrick, 2008)'
_diffrn_ambient_temperature 100.0(1)
_diffrn_measured_fraction_theta_full 0.993
_diffrn_measured_fraction_theta_max 0.993
_diffrn_measurement_device_type 'Bruker SMART APEX II CCD Platform'
_diffrn_measurement_method 'area detector, \w scans per \f'
_diffrn_radiation_monochromator graphite
_diffrn_radiation_source 'fine-focus sealed tube'
_diffrn_radiation_type MoK\a
_diffrn_radiation_wavelength 0.71073
_diffrn_reflns_av_R_equivalents 0.0392
_diffrn_reflns_av_sigmaI/netI 0.0568
_diffrn_reflns_limit_h_max 31
_diffrn_reflns_limit_h_min -31
_diffrn_reflns_limit_k_max 37
_diffrn_reflns_limit_k_min -37
_diffrn_reflns_limit_l_max 27
_diffrn_reflns_limit_l_min -27
_diffrn_reflns_number 77158
_diffrn_reflns_theta_full 37.78
_diffrn_reflns_theta_max 37.78
_diffrn_reflns_theta_min 1.34
_diffrn_standards_number 0
_exptl_absorpt_coefficient_mu 2.456
_exptl_absorpt_correction_T_max 0.6747
_exptl_absorpt_correction_T_min 0.6462
_exptl_absorpt_correction_type multi-scan
_exptl_absorpt_process_details 'SADABS (Sheldrick, 2008)'
_exptl_crystal_colour colorless
_exptl_crystal_density_diffrn 1.442
_exptl_crystal_density_method 'not measured'
_exptl_crystal_description block
_exptl_crystal_F_000 2800
_exptl_crystal_size_max 0.18
_exptl_crystal_size_mid 0.18
_exptl_crystal_size_min 0.16
_refine_diff_density_max 2.238
_refine_diff_density_min -0.989
_refine_diff_density_rms 0.156
_refine_ls_abs_structure_details 'Flack H D (1983), 16006 Friedel pairs, Acta Cryst. A39, 876-881'
_refine_ls_abs_structure_Flack -0.014(2)
_refine_ls_extinction_method none
_refine_ls_goodness_of_fit_ref 1.043
_refine_ls_hydrogen_treatment constr
_refine_ls_matrix_type full
_refine_ls_number_parameters 780
_refine_ls_number_reflns 33014
_refine_ls_number_restraints 1
_refine_ls_restrained_S_all 1.043
_refine_ls_R_factor_all 0.0467
_refine_ls_R_factor_gt 0.0354
_refine_ls_shift/su_max 0.002
_refine_ls_shift/su_mean 0.000
_refine_ls_structure_factor_coef Fsqd
_refine_ls_weighting_details 'calc w=1/[\s^2^(Fo^2^)+(0.0393P)^2^+0.0000P] where P=(Fo^2^+2Fc^2^)/3'
_refine_ls_weighting_scheme calc
_refine_ls_wR_factor_gt 0.0738
_refine_ls_wR_factor_ref 0.0837
_reflns_number_gt 28491
_reflns_number_total 33014
_reflns_threshold_expression >2sigma(I)
_cod_data_source_file ja103400e_si_003_1.cif
_cod_data_source_block 1
_cod_original_cell_volume 6257.3(12)
_cod_database_code 4102992

loop_
_symmetry_equiv_pos_as_xyz
'x, y, z'
'-x, y, -z'
'x+1/2, y+1/2, z'
'-x+1/2, y+1/2, -z'

loop_
_atom_site_label
_atom_site_type_symbol
_atom_site_fract_x
_atom_site_fract_y
_atom_site_fract_z
_atom_site_U_iso_or_equiv
_atom_site_adp_type
_atom_site_occupancy
_atom_site_symmetry_multiplicity
_atom_site_calc_flag
_atom_site_refinement_flags
Au1 Au 0.5000 0.535350(4) 0.5000 0.01402(3) Uani 1 2 d S
O1 O 0.39777(11) 0.47453(8) 0.77079(13) 0.0192(3) Uani 1 1 d .
H1 H 0.4374 0.4857 0.7985 0.029 Uiso 1 1 d R
O2 O 0.45619(14) 0.95945(10) 0.73197(15) 0.0329(5) Uani 1 1 d .
C1 C 0.45270(13) 0.53475(16) 0.59815(16) 0.0154(4) Uani 1 1 d .
C2 C 0.42275(13) 0.53406(12) 0.65716(16) 0.0154(4) Uani 1 1 d .
C3 C 0.37983(12) 0.52971(11) 0.72221(15) 0.0152(4) Uani 1 1 d .
C4 C 0.29405(13) 0.52903(11) 0.67494(16) 0.0180(4) Uani 1 1 d .
H4A H 0.2848 0.5151 0.6136 0.022 Uiso 1 1 calc R
H4B H 0.2679 0.5013 0.7055 0.022 Uiso 1 1 calc R
C5 C 0.26529(13) 0.59445(11) 0.67707(16) 0.0170(4) Uani 1 1 d .
H5A H 0.2390 0.6088 0.6173 0.020 Uiso 1 1 calc R
H5B H 0.2308 0.5973 0.7143 0.020 Uiso 1 1 calc R
C6 C 0.33710(12) 0.63120(10) 0.71653(15) 0.0135(4) Uani 1 1 d .
H6A H 0.3608 0.6372 0.6680 0.016 Uiso 1 1 calc R
C7 C 0.38822(12) 0.58759(11) 0.78136(16) 0.0145(4) Uani 1 1 d .
C8 C 0.35789(14) 0.57254(12) 0.85987(17) 0.0194(4) Uani 1 1 d .
H8A H 0.3517 0.6101 0.8900 0.029 Uiso 1 1 calc R
H8B H 0.3934 0.5459 0.9008 0.029 Uiso 1 1 calc R
H8C H 0.3094 0.5520 0.8387 0.029 Uiso 1 1 calc R
C9 C 0.46674(12) 0.61438(11) 0.81416(16) 0.0158(4) Uani 1 1 d .
H9A H 0.4895 0.6168 0.7650 0.019 Uiso 1 1 calc R
H9B H 0.4985 0.5876 0.8597 0.019 Uiso 1 1 calc R
C10 C 0.46399(13) 0.67807(11) 0.85267(16) 0.0171(4) Uani 1 1 d .
H10A H 0.5151 0.6956 0.8694 0.021 Uiso 1 1 calc R
H10B H 0.4474 0.6747 0.9064 0.021 Uiso 1 1 calc R
C11 C 0.41059(12) 0.72108(10) 0.78766(15) 0.0147(4) Uani 1 1 d .
H11A H 0.4303 0.7232 0.7353 0.018 Uiso 1 1 calc R
C12 C 0.33100(12) 0.69382(10) 0.75386(15) 0.0145(4) Uani 1 1 d .
H12A H 0.3090 0.6898 0.8042 0.017 Uiso 1 1 calc R
C13 C 0.28079(13) 0.73443(11) 0.68476(16) 0.0175(4) Uani 1 1 d .
H13A H 0.2293 0.7176 0.6673 0.021 Uiso 1 1 calc R
H13B H 0.2993 0.7350 0.6322 0.021 Uiso 1 1 calc R
C14 C 0.27861(13) 0.79911(11) 0.71806(18) 0.0189(4) Uani 1 1 d .
H14A H 0.2492 0.8249 0.6695 0.023 Uiso 1 1 calc R
H14B H 0.2531 0.7993 0.7650 0.023 Uiso 1 1 calc R
C15 C 0.35582(13) 0.82504(11) 0.75311(16) 0.0169(4) Uani 1 1 d .
C16 C 0.41200(13) 0.78751(11) 0.82153(15) 0.0159(4) Uani 1 1 d .
C17 C 0.39006(15) 0.79055(12) 0.90830(16) 0.0208(5) Uani 1 1 d .
H17A H 0.3923 0.8327 0.9283 0.031 Uiso 1 1 calc R
H17B H 0.4250 0.7659 0.9529 0.031 Uiso 1 1 calc R
H17C H 0.3390 0.7750 0.8986 0.031 Uiso 1 1 calc R
C18 C 0.49162(14) 0.81315(12) 0.83542(17) 0.0192(4) Uani 1 1 d .
H18A H 0.5248 0.7962 0.8905 0.023 Uiso 1 1 calc R
H18B H 0.5109 0.7994 0.7866 0.023 Uiso 1 1 calc R
C19 C 0.49593(16) 0.88239(12) 0.84032(18) 0.0237(5) Uani 1 1 d .
H19A H 0.4835 0.8963 0.8937 0.028 Uiso 1 1 calc R
H19B H 0.5478 0.8955 0.8447 0.028 Uiso 1 1 calc R
C20 C 0.44297(16) 0.91106(12) 0.76115(18) 0.0235(5) Uani 1 1 d .
C21 C 0.37236(15) 0.87913(11) 0.72433(17) 0.0210(5) Uani 1 1 d .
H21A H 0.3359 0.8977 0.6772 0.025 Uiso 1 1 calc R
Au2 Au 0.5000 0.464659(5) 1.0000 0.01591(3) Uani 1 2 d S
O3 O 0.60729(12) 0.49518(14) 0.72171(14) 0.0355(6) Uani 1 1 d .
H3 H 0.5694 0.5201 0.7169 0.053 Uiso 1 1 d R
O4 O 0.95311(16) 0.67397(16) 1.34187(18) 0.0512(8) Uani 1 1 d .
C22 C 0.56239(15) 0.46813(16) 0.91708(18) 0.0185(5) Uani 1 1 d .
C23 C 0.60022(15) 0.47437(13) 0.86730(18) 0.0209(5) Uani 1 1 d .
C24 C 0.64957(15) 0.48623(14) 0.81057(17) 0.0227(5) Uani 1 1 d .
C25 C 0.70335(15) 0.43198(15) 0.81117(19) 0.0265(6) Uani 1 1 d .
H25A H 0.6815 0.3940 0.8260 0.032 Uiso 1 1 calc R
H25B H 0.7117 0.4272 0.7527 0.032 Uiso 1 1 calc R
C26 C 0.77823(15) 0.44613(13) 0.88101(18) 0.0236(5) Uani 1 1 d .
H26A H 0.7922 0.4131 0.9247 0.028 Uiso 1 1 calc R
H26B H 0.8193 0.4520 0.8534 0.028 Uiso 1 1 calc R
C27 C 0.76195(13) 0.50497(11) 0.92370(16) 0.0176(4) Uani 1 1 d .
H27A H 0.7346 0.4931 0.9670 0.021 Uiso 1 1 calc R
C28 C 0.70526(13) 0.53892(13) 0.84917(16) 0.0202(4) Uani 1 1 d .
C29 C 0.74002(17) 0.56137(16) 0.77831(19) 0.0299(6) Uani 1 1 d .
H29A H 0.7794 0.5910 0.8038 0.045 Uiso 1 1 calc R
H29B H 0.7012 0.5805 0.7308 0.045 Uiso 1 1 calc R
H29C H 0.7617 0.5270 0.7549 0.045 Uiso 1 1 calc R
C30 C 0.67435(14) 0.59237(12) 0.88923(18) 0.0209(5) Uani 1 1 d .
H30A H 0.6441 0.5769 0.9268 0.025 Uiso 1 1 calc R
H30B H 0.6411 0.6168 0.8417 0.025 Uiso 1 1 calc R
C31 C 0.73739(14) 0.63269(12) 0.94411(19) 0.0226(5) Uani 1 1 d .
H31A H 0.7153 0.6643 0.9733 0.027 Uiso 1 1 calc R
H31B H 0.7623 0.6532 0.9046 0.027 Uiso 1 1 calc R
C32 C 0.79680(13) 0.59722(11) 1.01449(16) 0.0173(4) Uani 1 1 d .
H32A H 0.7696 0.5789 1.0543 0.021 Uiso 1 1 calc R
C33 C 0.82778(13) 0.54376(11) 0.97293(16) 0.0178(4) Uani 1 1 d .
H33A H 0.8535 0.5600 0.9303 0.021 Uiso 1 1 calc R
C34 C 0.88403(15) 0.50734(13) 1.04305(19) 0.0234(5) Uani 1 1 d .
H34A H 0.8583 0.4890 1.0835 0.028 Uiso 1 1 calc R
H34B H 0.9046 0.4741 1.0149 0.028 Uiso 1 1 calc R
C35 C 0.94783(15) 0.54758(13) 1.09471(19) 0.0247(5) Uani 1 1 d .
H35A H 0.9821 0.5235 1.1419 0.030 Uiso 1 1 calc R
H35B H 0.9768 0.5624 1.0553 0.030 Uiso 1 1 calc R
C36 C 0.91901(14) 0.60075(12) 1.13446(17) 0.0203(4) Uani 1 1 d .
C37 C 0.85801(14) 0.63895(12) 1.07299(17) 0.0190(4) Uani 1 1 d .
C38 C 0.89555(16) 0.67866(14) 1.0175(2) 0.0256(5) Uani 1 1 d .
H38A H 0.9378 0.7007 1.0564 0.038 Uiso 1 1 calc R
H38B H 0.8589 0.7077 0.9832 0.038 Uiso 1 1 calc R
H38C H 0.9138 0.6529 0.9778 0.038 Uiso 1 1 calc R
C39 C 0.82171(16) 0.67969(13) 1.1281(2) 0.0245(5) Uani 1 1 d .
H39A H 0.7908 0.7107 1.0893 0.029 Uiso 1 1 calc R
H39B H 0.7878 0.6547 1.1518 0.029 Uiso 1 1 calc R
C40 C 0.87765(17) 0.71146(14) 1.2040(2) 0.0296(6) Uani 1 1 d .
H40A H 0.9082 0.7401 1.1806 0.036 Uiso 1 1 calc R
H40B H 0.8502 0.7350 1.2381 0.036 Uiso 1 1 calc R
C41 C 0.92801(16) 0.66650(16) 1.2628(2) 0.0308(6) Uani 1 1 d .
C42 C 0.94866(15) 0.61355(15) 1.2194(2) 0.0271(5) Uani 1 1 d .
H42A H 0.9853 0.5867 1.2537 0.032 Uiso 1 1 calc R
P1 P 0.32129(3) 0.82880(3) 0.33921(4) 0.01366(10) Uani 1 1 d .
P2 P 0.19092(3) 0.77663(3) 0.39441(4) 0.01429(10) Uani 1 1 d .
N1 N 0.26808(11) 0.80554(10) 0.39355(14) 0.0172(4) Uani 1 1 d .
C43 C 0.27862(13) 0.83854(11) 0.22397(16) 0.0163(4) Uani 1 1 d .
C44 C 0.21883(14) 0.87967(11) 0.19762(17) 0.0191(4) Uani 1 1 d .
H44A H 0.2015 0.9004 0.2405 0.023 Uiso 1 1 calc R
C45 C 0.18509(15) 0.89012(13) 0.10979(18) 0.0233(5) Uani 1 1 d .
H45A H 0.1454 0.9187 0.0923 0.028 Uiso 1 1 calc R
C46 C 0.20906(17) 0.85890(15) 0.04684(19) 0.0267(6) Uani 1 1 d .
H46A H 0.1855 0.8660 -0.0136 0.032 Uiso 1 1 calc R
C47 C 0.26741(18) 0.81735(15) 0.07187(19) 0.0264(5) Uani 1 1 d .
H47A H 0.2832 0.7958 0.0285 0.032 Uiso 1 1 calc R
C48 C 0.30273(15) 0.80722(13) 0.16048(17) 0.0210(5) Uani 1 1 d .
H48A H 0.3430 0.7792 0.1776 0.025 Uiso 1 1 calc R
C49 C 0.35755(13) 0.90126(11) 0.38190(16) 0.0165(4) Uani 1 1 d .
C50 C 0.36755(15) 0.91248(12) 0.47131(17) 0.0209(5) Uani 1 1 d .
H50A H 0.3557 0.8821 0.5076 0.025 Uiso 1 1 calc R
C51 C 0.39484(15) 0.96836(13) 0.5066(2) 0.0261(5) Uani 1 1 d .
H51A H 0.4029 0.9759 0.5674 0.031 Uiso 1 1 calc R
C52 C 0.41025(16) 1.01279(13) 0.4535(2) 0.0298(6) Uani 1 1 d .
H52A H 0.4270 1.0514 0.4774 0.036 Uiso 1 1 calc R
C53 C 0.40155(15) 1.00165(13) 0.3651(2) 0.0266(6) Uani 1 1 d .
H53A H 0.4132 1.0324 0.3293 0.032 Uiso 1 1 calc R
C54 C 0.37586(14) 0.94585(12) 0.32930(19) 0.0218(5) Uani 1 1 d .
H54A H 0.3707 0.9380 0.2691 0.026 Uiso 1 1 calc R
C55 C 0.39974(13) 0.77846(11) 0.35480(15) 0.0159(4) Uani 1 1 d .
C56 C 0.47321(13) 0.79864(12) 0.38877(16) 0.0177(4) Uani 1 1 d .
H56A H 0.4834 0.8408 0.3967 0.021 Uiso 1 1 calc R
C57 C 0.53174(14) 0.75690(13) 0.41105(17) 0.0205(4) Uani 1 1 d .
H57A H 0.5819 0.7706 0.4340 0.025 Uiso 1 1 calc R
C58 C 0.51687(15) 0.69538(13) 0.39986(17) 0.0215(5) Uani 1 1 d .
H58A H 0.5567 0.6670 0.4172 0.026 Uiso 1 1 calc R
C59 C 0.44386(15) 0.67506(12) 0.36335(17) 0.0198(4) Uani 1 1 d .
H59A H 0.4341 0.6330 0.3542 0.024 Uiso 1 1 calc R
C60 C 0.38559(14) 0.71628(11) 0.34035(17) 0.0185(4) Uani 1 1 d .
H60A H 0.3358 0.7025 0.3147 0.022 Uiso 1 1 calc R
C61 C 0.20110(14) 0.69591(11) 0.41013(16) 0.0165(4) Uani 1 1 d .
C62 C 0.27147(14) 0.67257(12) 0.45237(16) 0.0177(4) Uani 1 1 d .
H62A H 0.3122 0.6994 0.4755 0.021 Uiso 1 1 calc R
C63 C 0.28266(15) 0.61067(13) 0.46100(17) 0.0208(4) Uani 1 1 d .
H63A H 0.3308 0.5949 0.4902 0.025 Uiso 1 1 calc R
C64 C 0.22256(16) 0.57165(12) 0.42636(18) 0.0230(5) Uani 1 1 d .
H64A H 0.2299 0.5290 0.4310 0.028 Uiso 1 1 calc R
C65 C 0.15215(16) 0.59493(12) 0.3852(2) 0.0266(6) Uani 1 1 d .
H65A H 0.1114 0.5681 0.3620 0.032 Uiso 1 1 calc R
C66 C 0.14065(15) 0.65696(12) 0.37745(19) 0.0230(5) Uani 1 1 d .
H66A H 0.0921 0.6727 0.3502 0.028 Uiso 1 1 calc R
C67 C 0.15993(13) 0.81134(11) 0.47955(16) 0.0166(4) Uani 1 1 d .
C68 C 0.11629(13) 0.77941(12) 0.52346(16) 0.0185(4) Uani 1 1 d .
H68A H 0.1084 0.7371 0.5144 0.022 Uiso 1 1 calc R
C69 C 0.08462(14) 0.81043(14) 0.58050(17) 0.0225(5) Uani 1 1 d .
H69A H 0.0556 0.7889 0.6111 0.027 Uiso 1 1 calc R
C70 C 0.09482(15) 0.87176(14) 0.59305(17) 0.0236(5) Uani 1 1 d .
H70A H 0.0720 0.8924 0.6312 0.028 Uiso 1 1 calc R
C71 C 0.13841(15) 0.90378(13) 0.55014(18) 0.0230(5) Uani 1 1 d .
H71A H 0.1455 0.9462 0.5591 0.028 Uiso 1 1 calc R
C72 C 0.17162(15) 0.87348(12) 0.49397(18) 0.0205(4) Uani 1 1 d .
H72A H 0.2022 0.8951 0.4654 0.025 Uiso 1 1 calc R
C73 C 0.11651(13) 0.78910(11) 0.29549(16) 0.0161(4) Uani 1 1 d .
C74 C 0.06158(14) 0.83283(11) 0.29385(17) 0.0192(4) Uani 1 1 d .
H74A H 0.0602 0.8526 0.3465 0.023 Uiso 1 1 calc R
C75 C 0.00889(15) 0.84732(12) 0.21487(18) 0.0221(5) Uani 1 1 d .
H75A H -0.0286 0.8767 0.2139 0.027 Uiso 1 1 calc R
C76 C 0.01093(15) 0.81937(13) 0.13869(19) 0.0233(5) Uani 1 1 d .
H76A H -0.0243 0.8302 0.0848 0.028 Uiso 1 1 calc R
C77 C 0.06419(16) 0.77531(14) 0.13997(18) 0.0241(5) Uani 1 1 d .
H77A H 0.0646 0.7556 0.0869 0.029 Uiso 1 1 calc R
C78 C 0.11686(14) 0.75955(12) 0.21736(17) 0.0209(5) Uani 1 1 d .
H78A H 0.1530 0.7290 0.2177 0.025 Uiso 1 1 calc R

loop_
_atom_site_aniso_label
_atom_site_aniso_U_11
_atom_site_aniso_U_22
_atom_site_aniso_U_33
_atom_site_aniso_U_23
_atom_site_aniso_U_13
_atom_site_aniso_U_12
Au1 0.01380(6) 0.01472(6) 0.01367(6) 0.000 0.00413(5) 0.000
O1 0.0188(8) 0.0155(8) 0.0238(9) 0.0057(7) 0.0068(7) 0.0006(6)
O2 0.0419(12) 0.0239(10) 0.0304(11) 0.0006(8) 0.0059(9) -0.0098(9)
C1 0.0147(9) 0.0153(9) 0.0163(10) -0.0022(10) 0.0045(8) 0.0011(9)
C2 0.0156(9) 0.0134(8) 0.0175(10) -0.0007(9) 0.0049(7) 0.0002(9)
C3 0.0143(9) 0.0139(9) 0.0181(9) 0.0033(8) 0.0058(7) 0.0009(7)
C4 0.0148(9) 0.0181(11) 0.0202(10) 0.0003(8) 0.0037(8) -0.0028(8)
C5 0.0120(9) 0.0195(10) 0.0182(10) 0.0011(8) 0.0019(7) -0.0004(8)
C6 0.0119(8) 0.0148(9) 0.0135(9) -0.0001(7) 0.0033(7) 0.0002(7)
C7 0.0121(8) 0.0158(9) 0.0161(9) 0.0001(7) 0.0047(7) 0.0006(7)
C8 0.0207(10) 0.0223(11) 0.0179(10) 0.0038(8) 0.0098(9) 0.0043(9)
C9 0.0123(8) 0.0169(9) 0.0178(10) 0.0005(8) 0.0035(7) 0.0015(7)
C10 0.0143(9) 0.0188(10) 0.0161(10) -0.0023(8) 0.0009(7) 0.0013(8)
C11 0.0128(8) 0.0166(9) 0.0151(9) -0.0015(7) 0.0044(7) 0.0006(7)
C12 0.0128(8) 0.0150(9) 0.0153(9) 0.0001(7) 0.0032(7) 0.0002(7)
C13 0.0146(9) 0.0180(10) 0.0174(10) -0.0002(8) 0.0006(8) 0.0018(8)
C14 0.0153(9) 0.0168(10) 0.0235(11) -0.0005(8) 0.0036(8) 0.0042(8)
C15 0.0170(9) 0.0175(10) 0.0158(10) -0.0031(8) 0.0042(8) 0.0017(8)
C16 0.0155(9) 0.0175(10) 0.0138(9) -0.0028(7) 0.0025(7) 0.0006(8)
C17 0.0257(12) 0.0250(12) 0.0135(10) -0.0026(8) 0.0084(9) 0.0017(9)
C18 0.0173(10) 0.0201(10) 0.0184(11) -0.0030(8) 0.0020(8) -0.0011(8)
C19 0.0247(12) 0.0221(12) 0.0220(12) -0.0035(9) 0.0032(9) -0.0051(9)
C20 0.0292(13) 0.0201(11) 0.0221(12) -0.0039(9) 0.0085(10) -0.0027(9)
C21 0.0237(11) 0.0178(10) 0.0199(11) -0.0003(8) 0.0036(9) 0.0017(9)
Au2 0.01398(6) 0.01451(6) 0.01684(7) 0.000 0.00043(5) 0.000
O3 0.0215(9) 0.0667(18) 0.0152(9) -0.0055(10) 0.0000(7) 0.0156(11)
O4 0.0399(14) 0.076(2) 0.0319(13) -0.0231(14) 0.0011(11) 0.0068(15)
C22 0.0170(10) 0.0164(11) 0.0191(11) -0.0033(10) 0.0004(8) 0.0011(10)
C23 0.0188(11) 0.0216(12) 0.0197(12) -0.0050(9) 0.0011(9) 0.0023(9)
C24 0.0170(10) 0.0344(14) 0.0151(11) -0.0049(10) 0.0019(8) 0.0049(10)
C25 0.0203(11) 0.0360(15) 0.0217(12) -0.0104(11) 0.0034(9) 0.0067(11)
C26 0.0192(11) 0.0284(12) 0.0219(12) -0.0048(10) 0.0038(9) 0.0078(9)
C27 0.0161(9) 0.0218(10) 0.0146(10) 0.0016(8) 0.0038(8) 0.0047(8)
C28 0.0172(9) 0.0280(12) 0.0163(9) 0.0045(9) 0.0064(8) 0.0056(9)
C29 0.0258(13) 0.0462(18) 0.0197(12) 0.0100(12) 0.0096(10) 0.0064(12)
C30 0.0159(10) 0.0210(11) 0.0252(12) 0.0046(9) 0.0050(9) 0.0043(8)
C31 0.0170(10) 0.0196(11) 0.0303(13) 0.0058(9) 0.0050(9) 0.0029(8)
C32 0.0142(9) 0.0174(10) 0.0216(11) 0.0019(8) 0.0071(8) 0.0002(8)
C33 0.0155(9) 0.0204(11) 0.0180(10) 0.0023(8) 0.0053(8) 0.0029(8)
C34 0.0208(11) 0.0229(12) 0.0228(12) 0.0008(10) 0.0002(9) 0.0066(9)
C35 0.0172(10) 0.0303(14) 0.0249(12) -0.0011(10) 0.0031(9) 0.0056(9)
C36 0.0171(10) 0.0227(11) 0.0222(11) 0.0008(9) 0.0073(8) -0.0021(9)
C37 0.0166(10) 0.0191(10) 0.0220(11) 0.0010(8) 0.0068(8) -0.0007(8)
C38 0.0236(12) 0.0261(13) 0.0301(14) 0.0031(11) 0.0124(10) -0.0063(10)
C39 0.0223(11) 0.0240(12) 0.0290(13) -0.0036(10) 0.0102(10) 0.0009(10)
C40 0.0276(13) 0.0280(14) 0.0367(16) -0.0102(12) 0.0148(12) -0.0051(11)
C41 0.0212(12) 0.0409(17) 0.0317(15) -0.0121(13) 0.0098(11) -0.0059(12)
C42 0.0189(11) 0.0357(15) 0.0261(13) -0.0017(11) 0.0057(10) 0.0000(11)
P1 0.0130(2) 0.0136(2) 0.0143(2) 0.00000(19) 0.00354(19) 0.00138(19)
P2 0.0135(2) 0.0140(2) 0.0154(3) 0.00089(19) 0.00418(19) 0.00126(19)
N1 0.0156(8) 0.0183(9) 0.0183(9) 0.0000(7) 0.0055(7) -0.0013(7)
C43 0.0150(9) 0.0176(10) 0.0156(10) 0.0008(8) 0.0031(7) 0.0020(7)
C44 0.0192(10) 0.0173(10) 0.0198(11) 0.0014(8) 0.0040(8) 0.0029(8)
C45 0.0208(11) 0.0245(12) 0.0218(12) 0.0054(10) 0.0014(9) 0.0039(9)
C46 0.0290(13) 0.0310(15) 0.0170(11) 0.0058(10) 0.0013(10) -0.0004(12)
C47 0.0292(14) 0.0329(15) 0.0172(12) 0.0002(10) 0.0067(10) 0.0056(12)
C48 0.0200(11) 0.0253(12) 0.0175(11) -0.0014(9) 0.0049(8) 0.0048(9)
C49 0.0136(9) 0.0144(9) 0.0201(10) -0.0003(8) 0.0025(7) 0.0010(7)
C50 0.0224(11) 0.0180(10) 0.0209(11) -0.0024(8) 0.0039(9) 0.0013(8)
C51 0.0237(11) 0.0219(12) 0.0291(13) -0.0086(11) 0.0018(10) 0.0009(10)
C52 0.0178(11) 0.0183(11) 0.0487(18) -0.0076(12) 0.0017(11) -0.0018(9)
C53 0.0199(11) 0.0179(11) 0.0408(16) 0.0037(11) 0.0067(11) -0.0026(9)
C54 0.0182(10) 0.0206(11) 0.0273(13) 0.0045(9) 0.0078(9) 0.0000(9)
C55 0.0167(9) 0.0159(9) 0.0147(9) 0.0008(7) 0.0038(7) 0.0040(7)
C56 0.0147(9) 0.0206(10) 0.0181(10) 0.0010(8) 0.0051(8) 0.0030(8)
C57 0.0153(9) 0.0276(12) 0.0187(11) 0.0001(9) 0.0051(8) 0.0048(9)
C58 0.0226(11) 0.0262(12) 0.0174(11) 0.0034(9) 0.0084(9) 0.0114(10)
C59 0.0242(11) 0.0190(10) 0.0179(10) 0.0009(8) 0.0088(9) 0.0058(9)
C60 0.0187(10) 0.0176(10) 0.0193(11) 0.0014(8) 0.0056(8) 0.0034(8)
C61 0.0167(10) 0.0149(9) 0.0174(10) 0.0025(8) 0.0038(8) 0.0023(8)
C62 0.0175(10) 0.0181(10) 0.0168(10) 0.0006(8) 0.0039(8) 0.0026(8)
C63 0.0212(11) 0.0215(11) 0.0192(11) 0.0059(9) 0.0046(8) 0.0058(9)
C64 0.0278(12) 0.0178(10) 0.0224(12) 0.0041(9) 0.0057(10) 0.0021(9)
C65 0.0250(12) 0.0182(11) 0.0319(14) 0.0050(10) 0.0002(10) -0.0025(9)
C66 0.0174(10) 0.0177(10) 0.0305(13) 0.0044(9) 0.0014(9) -0.0001(8)
C67 0.0145(9) 0.0186(10) 0.0162(10) 0.0020(8) 0.0037(7) 0.0034(8)
C68 0.0140(9) 0.0236(11) 0.0172(10) 0.0037(8) 0.0032(8) 0.0031(8)
C69 0.0166(10) 0.0349(14) 0.0164(11) 0.0024(10) 0.0052(8) 0.0048(10)
C70 0.0174(10) 0.0361(14) 0.0160(11) -0.0032(10) 0.0023(8) 0.0076(10)
C71 0.0215(11) 0.0218(11) 0.0245(12) -0.0025(9) 0.0044(9) 0.0040(9)
C72 0.0215(11) 0.0188(10) 0.0216(11) -0.0005(9) 0.0069(9) 0.0023(8)
C73 0.0149(9) 0.0158(9) 0.0171(10) 0.0005(7) 0.0037(8) 0.0001(7)
C74 0.0197(10) 0.0177(10) 0.0192(11) 0.0023(8) 0.0037(8) 0.0025(8)
C75 0.0210(11) 0.0186(10) 0.0240(12) 0.0041(9) 0.0018(9) 0.0032(9)
C76 0.0200(11) 0.0248(12) 0.0210(12) 0.0033(9) -0.0008(9) -0.0040(9)
C77 0.0240(12) 0.0288(13) 0.0186(11) -0.0061(10) 0.0043(9) -0.0030(10)
C78 0.0177(10) 0.0218(11) 0.0219(11) -0.0050(9) 0.0036(9) -0.0007(9)

loop_
_atom_type_symbol
_atom_type_description
_atom_type_scat_dispersion_real
_atom_type_scat_dispersion_imag
_atom_type_scat_source
C C 0.0033 0.0016 'International Tables Vol C Tables 4.2.6.8 and 6.1.1.4'
H H 0.0000 0.0000 'International Tables Vol C Tables 4.2.6.8 and 6.1.1.4'
N N 0.0061 0.0033 'International Tables Vol C Tables 4.2.6.8 and 6.1.1.4'
O O 0.0106 0.0060 'International Tables Vol C Tables 4.2.6.8 and 6.1.1.4'
P P 0.1023 0.0942 'International Tables Vol C Tables 4.2.6.8 and 6.1.1.4'
Au Au -2.0133 8.8022 'International Tables Vol C Tables 4.2.6.8 and 6.1.1.4'

loop_
_geom_angle_atom_site_label_1
_geom_angle_atom_site_label_2
_geom_angle_atom_site_label_3
_geom_angle
_geom_angle_site_symmetry_1
_geom_angle_site_symmetry_3
C1 Au1 C1 179.2(2) 2_656 .
C3 O1 H1 94.3 . .
C2 C1 Au1 179.0(2) . .
C1 C2 C3 173.9(3) . .
O1 C3 C2 110.10(19) . .
O1 C3 C4 107.61(19) . .
C2 C3 C4 110.17(19) . .
O1 C3 C7 113.68(19) . .
C2 C3 C7 112.7(2) . .
C4 C3 C7 102.22(18) . .
C5 C4 C3 107.09(19) . .
C5 C4 H4A 110.3 . .
C3 C4 H4A 110.3 . .
C5 C4 H4B 110.3 . .
C3 C4 H4B 110.3 . .
H4A C4 H4B 108.6 . .
C6 C5 C4 103.67(18) . .
C6 C5 H5A 111.0 . .
C4 C5 H5A 111.0 . .
C6 C5 H5B 111.0 . .
C4 C5 H5B 111.0 . .
H5A C5 H5B 109.0 . .
C12 C6 C7 114.20(19) . .
C12 C6 C5 119.13(19) . .
C7 C6 C5 104.22(18) . .
C12 C6 H6A 106.1 . .
C7 C6 H6A 106.1 . .
C5 C6 H6A 106.1 . .
C9 C7 C6 109.82(19) . .
C9 C7 C8 109.9(2) . .
C6 C7 C8 112.38(19) . .
C9 C7 C3 116.39(19) . .
C6 C7 C3 99.86(18) . .
C8 C7 C3 108.21(19) . .
C7 C8 H8A 109.5 . .
C7 C8 H8B 109.5 . .
H8A C8 H8B 109.5 . .
C7 C8 H8C 109.5 . .
H8A C8 H8C 109.5 . .
H8B C8 H8C 109.5 . .
C7 C9 C10 110.73(19) . .
C7 C9 H9A 109.5 . .
C10 C9 H9A 109.5 . .
C7 C9 H9B 109.5 . .
C10 C9 H9B 109.5 . .
H9A C9 H9B 108.1 . .
C9 C10 C11 112.54(19) . .
C9 C10 H10A 109.1 . .
C11 C10 H10A 109.1 . .
C9 C10 H10B 109.1 . .
C11 C10 H10B 109.1 . .
H10A C10 H10B 107.8 . .
C10 C11 C12 111.43(19) . .
C10 C11 C16 113.76(19) . .
C12 C11 C16 114.00(18) . .
C10 C11 H11A 105.6 . .
C12 C11 H11A 105.6 . .
C16 C11 H11A 105.6 . .
C13 C12 C6 110.67(19) . .
C13 C12 C11 110.75(19) . .
C6 C12 C11 108.63(18) . .
C13 C12 H12A 108.9 . .
C6 C12 H12A 108.9 . .
C11 C12 H12A 108.9 . .
C12 C13 C14 111.9(2) . .
C12 C13 H13A 109.2 . .
C14 C13 H13A 109.2 . .
C12 C13 H13B 109.2 . .
C14 C13 H13B 109.2 . .
H13A C13 H13B 107.9 . .
C15 C14 C13 111.7(2) . .
C15 C14 H14A 109.3 . .
C13 C14 H14A 109.3 . .
C15 C14 H14B 109.3 . .
C13 C14 H14B 109.3 . .
H14A C14 H14B 107.9 . .
C21 C15 C14 120.0(2) . .
C21 C15 C16 123.3(2) . .
C14 C15 C16 116.7(2) . .
C15 C16 C18 109.9(2) . .
C15 C16 C17 108.2(2) . .
C18 C16 C17 110.0(2) . .
C15 C16 C11 108.89(19) . .
C18 C16 C11 108.44(19) . .
C17 C16 C11 111.5(2) . .
C16 C17 H17A 109.5 . .
C16 C17 H17B 109.5 . .
H17A C17 H17B 109.5 . .
C16 C17 H17C 109.5 . .
H17A C17 H17C 109.5 . .
H17B C17 H17C 109.5 . .
C19 C18 C16 114.1(2) . .
C19 C18 H18A 108.7 . .
C16 C18 H18A 108.7 . .
C19 C18 H18B 108.7 . .
C16 C18 H18B 108.7 . .
H18A C18 H18B 107.6 . .
C20 C19 C18 111.5(2) . .
C20 C19 H19A 109.3 . .
C18 C19 H19A 109.3 . .
C20 C19 H19B 109.3 . .
C18 C19 H19B 109.3 . .
H19A C19 H19B 108.0 . .
O2 C20 C21 121.8(3) . .
O2 C20 C19 122.3(3) . .
C21 C20 C19 115.8(2) . .
C15 C21 C20 124.0(2) . .
C15 C21 H21A 118.0 . .
C20 C21 H21A 118.0 . .
C22 Au2 C22 175.6(2) . 2_657
C24 O3 H3 112.2 . .
C23 C22 Au2 175.6(3) . .
C22 C23 C24 175.4(3) . .
O3 C24 C23 111.4(2) . .
O3 C24 C25 106.6(2) . .
C23 C24 C25 111.6(3) . .
O3 C24 C28 113.9(3) . .
C23 C24 C28 110.4(2) . .
C25 C24 C28 102.5(2) . .
C26 C25 C24 107.2(2) . .
C26 C25 H25A 110.3 . .
C24 C25 H25A 110.3 . .
C26 C25 H25B 110.3 . .
C24 C25 H25B 110.3 . .
H25A C25 H25B 108.5 . .
C27 C26 C25 103.8(2) . .
C27 C26 H26A 111.0 . .
C25 C26 H26A 111.0 . .
C27 C26 H26B 111.0 . .
C25 C26 H26B 111.0 . .
H26A C26 H26B 109.0 . .
C33 C27 C26 118.3(2) . .
C33 C27 C28 113.5(2) . .
C26 C27 C28 104.4(2) . .
C33 C27 H27A 106.6 . .
C26 C27 H27A 106.6 . .
C28 C27 H27A 106.6 . .
C30 C28 C29 110.1(2) . .
C30 C28 C27 108.2(2) . .
C29 C28 C27 112.6(2) . .
C30 C28 C24 116.9(2) . .
C29 C28 C24 108.8(2) . .
C27 C28 C24 100.0(2) . .
C28 C29 H29A 109.5 . .
C28 C29 H29B 109.5 . .
H29A C29 H29B 109.5 . .
C28 C29 H29C 109.5 . .
H29A C29 H29C 109.5 . .
H29B C29 H29C 109.5 . .
C28 C30 C31 111.6(2) . .
C28 C30 H30A 109.3 . .
C31 C30 H30A 109.3 . .
C28 C30 H30B 109.3 . .
C31 C30 H30B 109.3 . .
H30A C30 H30B 108.0 . .
C30 C31 C32 113.2(2) . .
C30 C31 H31A 108.9 . .
C32 C31 H31A 108.9 . .
C30 C31 H31B 108.9 . .
C32 C31 H31B 108.9 . .
H31A C31 H31B 107.8 . .
C33 C32 C31 110.8(2) . .
C33 C32 C37 114.30(19) . .
C31 C32 C37 112.7(2) . .
C33 C32 H32A 106.1 . .
C31 C32 H32A 106.1 . .
C37 C32 H32A 106.1 . .
C27 C33 C34 111.5(2) . .
C27 C33 C32 107.95(19) . .
C34 C33 C32 110.6(2) . .
C27 C33 H33A 108.9 . .
C34 C33 H33A 108.9 . .
C32 C33 H33A 108.9 . .
C35 C34 C33 110.8(2) . .
C35 C34 H34A 109.5 . .
C33 C34 H34A 109.5 . .
C35 C34 H34B 109.5 . .
C33 C34 H34B 109.5 . .
H34A C34 H34B 108.1 . .
C36 C35 C34 111.5(2) . .
C36 C35 H35A 109.3 . .
C34 C35 H35A 109.3 . .
C36 C35 H35B 109.3 . .
C34 C35 H35B 109.3 . .
H35A C35 H35B 108.0 . .
C42 C36 C35 119.7(3) . .
C42 C36 C37 123.4(3) . .
C35 C36 C37 116.9(2) . .
C36 C37 C39 109.0(2) . .
C36 C37 C38 107.8(2) . .
C39 C37 C38 109.6(2) . .
C36 C37 C32 110.0(2) . .
C39 C37 C32 108.8(2) . .
C38 C37 C32 111.6(2) . .
C37 C38 H38A 109.5 . .
C37 C38 H38B 109.5 . .
H38A C38 H38B 109.5 . .
C37 C38 H38C 109.5 . .
H38A C38 H38C 109.5 . .
H38B C38 H38C 109.5 . .
C40 C39 C37 114.1(2) . .
C40 C39 H39A 108.7 . .
C37 C39 H39A 108.7 . .
C40 C39 H39B 108.7 . .
C37 C39 H39B 108.7 . .
H39A C39 H39B 107.6 . .
C41 C40 C39 110.8(3) . .
C41 C40 H40A 109.5 . .
C39 C40 H40A 109.5 . .
C41 C40 H40B 109.5 . .
C39 C40 H40B 109.5 . .
H40A C40 H40B 108.1 . .
O4 C41 C42 121.2(3) . .
O4 C41 C40 122.8(3) . .
C42 C41 C40 115.9(3) . .
C36 C42 C41 123.8(3) . .
C36 C42 H42A 118.1 . .
C41 C42 H42A 118.1 . .
N1 P1 C43 115.81(11) . .
N1 P1 C49 108.12(12) . .
C43 P1 C49 106.88(11) . .
N1 P1 C55 109.59(11) . .
C43 P1 C55 108.86(11) . .
C49 P1 C55 107.22(11) . .
N1 P2 C67 108.84(12) . .
N1 P2 C73 114.10(11) . .
C67 P2 C73 105.28(11) . .
N1 P2 C61 109.98(12) . .
C67 P2 C61 111.28(12) . .
C73 P2 C61 107.30(11) . .
P1 N1 P2 148.66(15) . .
C48 C43 C44 119.5(2) . .
C48 C43 P1 122.63(18) . .
C44 C43 P1 117.83(19) . .
C45 C44 C43 120.3(2) . .
C45 C44 H44A 119.8 . .
C43 C44 H44A 119.8 . .
C44 C45 C46 120.0(2) . .
C44 C45 H45A 120.0 . .
C46 C45 H45A 120.0 . .
C45 C46 C47 120.3(3) . .
C45 C46 H46A 119.8 . .
C47 C46 H46A 119.8 . .
C46 C47 C48 120.1(3) . .
C46 C47 H47A 119.9 . .
C48 C47 H47A 119.9 . .
C47 C48 C43 119.7(2) . .
C47 C48 H48A 120.2 . .
C43 C48 H48A 120.2 . .
C54 C49 C50 119.9(2) . .
C54 C49 P1 122.1(2) . .
C50 C49 P1 117.98(19) . .
C51 C50 C49 119.6(3) . .
C51 C50 H50A 120.2 . .
C49 C50 H50A 120.2 . .
C52 C51 C50 120.0(3) . .
C52 C51 H51A 120.0 . .
C50 C51 H51A 120.0 . .
C51 C52 C53 120.6(3) . .
C51 C52 H52A 119.7 . .
C53 C52 H52A 119.7 . .
C54 C53 C52 120.1(3) . .
C54 C53 H53A 119.9 . .
C52 C53 H53A 119.9 . .
C53 C54 C49 119.7(3) . .
C53 C54 H54A 120.1 . .
C49 C54 H54A 120.1 . .
C56 C55 C60 119.6(2) . .
C56 C55 P1 121.71(18) . .
C60 C55 P1 118.38(18) . .
C55 C56 C57 119.8(2) . .
C55 C56 H56A 120.1 . .
C57 C56 H56A 120.1 . .
C58 C57 C56 120.1(2) . .
C58 C57 H57A 119.9 . .
C56 C57 H57A 119.9 . .
C57 C58 C59 120.3(2) . .
C57 C58 H58A 119.8 . .
C59 C58 H58A 119.8 . .
C60 C59 C58 119.8(2) . .
C60 C59 H59A 120.1 . .
C58 C59 H59A 120.1 . .
C59 C60 C55 120.2(2) . .
C59 C60 H60A 119.9 . .
C55 C60 H60A 119.9 . .
C62 C61 C66 120.1(2) . .
C62 C61 P2 118.77(19) . .
C66 C61 P2 121.09(19) . .
C63 C62 C61 120.6(2) . .
C63 C62 H62A 119.7 . .
C61 C62 H62A 119.7 . .
C62 C63 C64 119.3(2) . .
C62 C63 H63A 120.3 . .
C64 C63 H63A 120.3 . .
C65 C64 C63 120.1(2) . .
C65 C64 H64A 119.9 . .
C63 C64 H64A 119.9 . .
C66 C65 C64 120.6(3) . .
C66 C65 H65A 119.7 . .
C64 C65 H65A 119.7 . .
C65 C66 C61 119.3(2) . .
C65 C66 H66A 120.4 . .
C61 C66 H66A 120.4 . .
C72 C67 C68 119.8(2) . .
C72 C67 P2 118.47(19) . .
C68 C67 P2 121.2(2) . .
C69 C68 C67 119.2(3) . .
C69 C68 H68A 120.4 . .
C67 C68 H68A 120.4 . .
C70 C69 C68 120.8(3) . .
C70 C69 H69A 119.6 . .
C68 C69 H69A 119.6 . .
C69 C70 C71 120.4(2) . .
C69 C70 H70A 119.8 . .
C71 C70 H70A 119.8 . .
C70 C71 C72 119.7(3) . .
C70 C71 H71A 120.1 . .
C72 C71 H71A 120.1 . .
C71 C72 C67 120.0(2) . .
C71 C72 H72A 120.0 . .
C67 C72 H72A 120.0 . .
C74 C73 C78 119.3(2) . .
C74 C73 P2 119.91(19) . .
C78 C73 P2 120.49(18) . .
C75 C74 C73 119.9(2) . .
C75 C74 H74A 120.1 . .
C73 C74 H74A 120.1 . .
C76 C75 C74 120.3(2) . .
C76 C75 H75A 119.8 . .
C74 C75 H75A 119.8 . .
C75 C76 C77 120.2(3) . .
C75 C76 H76A 119.9 . .
C77 C76 H76A 119.9 . .
C78 C77 C76 120.9(3) . .
C78 C77 H77A 119.5 . .
C76 C77 H77A 119.5 . .
C77 C78 C73 119.4(2) . .
C77 C78 H78A 120.3 . .
C73 C78 H78A 120.3 . .

loop_
_geom_bond_atom_site_label_1
_geom_bond_atom_site_label_2
_geom_bond_distance
_geom_bond_site_symmetry_2
Au1 C1 1.996(2) 2_656
Au1 C1 1.996(2) .
O1 C3 1.430(3) .
O1 H1 0.7840 .
O2 C20 1.217(3) .
C1 C2 1.219(3) .
C2 C3 1.477(3) .
C3 C4 1.559(3) .
C3 C7 1.568(3) .
C4 C5 1.544(3) .
C4 H4A 0.9900 .
C4 H4B 0.9900 .
C5 C6 1.536(3) .
C5 H5A 0.9900 .
C5 H5B 0.9900 .
C6 C12 1.521(3) .
C6 C7 1.529(3) .
C6 H6A 1.0000 .
C7 C9 1.524(3) .
C7 C8 1.544(3) .
C8 H8A 0.9800 .
C8 H8B 0.9800 .
C8 H8C 0.9800 .
C9 C10 1.540(3) .
C9 H9A 0.9900 .
C9 H9B 0.9900 .
C10 C11 1.541(3) .
C10 H10A 0.9900 .
C10 H10B 0.9900 .
C11 C12 1.546(3) .
C11 C16 1.560(3) .
C11 H11A 1.0000 .
C12 C13 1.517(3) .
C12 H12A 1.0000 .
C13 C14 1.527(3) .
C13 H13A 0.9900 .
C13 H13B 0.9900 .
C14 C15 1.499(3) .
C14 H14A 0.9900 .
C14 H14B 0.9900 .
C15 C21 1.345(4) .
C15 C16 1.522(3) .
C16 C18 1.542(3) .
C16 C17 1.546(3) .
C17 H17A 0.9800 .
C17 H17B 0.9800 .
C17 H17C 0.9800 .
C18 C19 1.531(4) .
C18 H18A 0.9900 .
C18 H18B 0.9900 .
C19 C20 1.501(4) .
C19 H19A 0.9900 .
C19 H19B 0.9900 .
C20 C21 1.459(4) .
C21 H21A 0.9500 .
Au2 C22 1.988(3) .
Au2 C22 1.988(3) 2_657
O3 C24 1.423(3) .
O3 H3 0.8792 .
O4 C41 1.222(4) .
C22 C23 1.206(4) .
C23 C24 1.480(4) .
C24 C25 1.558(4) .
C24 C28 1.563(4) .
C25 C26 1.547(4) .
C25 H25A 0.9900 .
C25 H25B 0.9900 .
C26 C27 1.535(4) .
C26 H26A 0.9900 .
C26 H26B 0.9900 .
C27 C33 1.517(4) .
C27 C28 1.539(3) .
C27 H27A 1.0000 .
C28 C30 1.528(4) .
C28 C29 1.531(4) .
C29 H29A 0.9800 .
C29 H29B 0.9800 .
C29 H29C 0.9800 .
C30 C31 1.532(4) .
C30 H30A 0.9900 .
C30 H30B 0.9900 .
C31 C32 1.545(3) .
C31 H31A 0.9900 .
C31 H31B 0.9900 .
C32 C33 1.541(3) .
C32 C37 1.552(4) .
C32 H32A 1.0000 .
C33 C34 1.524(3) .
C33 H33A 1.0000 .
C34 C35 1.523(4) .
C34 H34A 0.9900 .
C34 H34B 0.9900 .
C35 C36 1.502(4) .
C35 H35A 0.9900 .
C35 H35B 0.9900 .
C36 C42 1.337(4) .
C36 C37 1.525(4) .
C37 C39 1.538(4) .
C37 C38 1.543(4) .
C38 H38A 0.9800 .
C38 H38B 0.9800 .
C38 H38C 0.9800 .
C39 C40 1.523(4) .
C39 H39A 0.9900 .
C39 H39B 0.9900 .
C40 C41 1.497(5) .
C40 H40A 0.9900 .
C40 H40B 0.9900 .
C41 C42 1.462(4) .
C42 H42A 0.9500 .
P1 N1 1.572(2) .
P1 C43 1.791(2) .
P1 C49 1.793(2) .
P1 C55 1.794(2) .
P2 N1 1.574(2) .
P2 C67 1.786(3) .
P2 C73 1.798(2) .
P2 C61 1.802(2) .
C43 C48 1.398(3) .
C43 C44 1.404(3) .
C44 C45 1.379(4) .
C44 H44A 0.9500 .
C45 C46 1.388(4) .
C45 H45A 0.9500 .
C46 C47 1.390(4) .
C46 H46A 0.9500 .
C47 C48 1.393(4) .
C47 H47A 0.9500 .
C48 H48A 0.9500 .
C49 C54 1.395(4) .
C49 C50 1.402(4) .
C50 C51 1.390(4) .
C50 H50A 0.9500 .
C51 C52 1.376(5) .
C51 H51A 0.9500 .
C52 C53 1.389(5) .
C52 H52A 0.9500 .
C53 C54 1.384(4) .
C53 H53A 0.9500 .
C54 H54A 0.9500 .
C55 C56 1.393(3) .
C55 C60 1.404(3) .
C56 C57 1.393(3) .
C56 H56A 0.9500 .
C57 C58 1.387(4) .
C57 H57A 0.9500 .
C58 C59 1.391(4) .
C58 H58A 0.9500 .
C59 C60 1.383(3) .
C59 H59A 0.9500 .
C60 H60A 0.9500 .
C61 C62 1.390(4) .
C61 C66 1.394(4) .
C62 C63 1.383(4) .
C62 H62A 0.9500 .
C63 C64 1.395(4) .
C63 H63A 0.9500 .
C64 C65 1.386(4) .
C64 H64A 0.9500 .
C65 C66 1.386(4) .
C65 H65A 0.9500 .
C66 H66A 0.9500 .
C67 C72 1.398(4) .
C67 C68 1.401(3) .
C68 C69 1.393(4) .
C68 H68A 0.9500 .
C69 C70 1.373(4) .
C69 H69A 0.9500 .
C70 C71 1.391(4) .
C70 H70A 0.9500 .
C71 C72 1.392(4) .
C71 H71A 0.9500 .
C72 H72A 0.9500 .
C73 C74 1.400(3) .
C73 C78 1.404(4) .
C74 C75 1.394(4) .
C74 H74A 0.9500 .
C75 C76 1.369(4) .
C75 H75A 0.9500 .
C76 C77 1.384(4) .
C76 H76A 0.9500 .
C77 C78 1.383(4) .
C77 H77A 0.9500 .
C78 H78A 0.9500 .

loop_
_geom_torsion_atom_site_label_1
_geom_torsion_atom_site_label_2
_geom_torsion_atom_site_label_3
_geom_torsion_atom_site_label_4
_geom_torsion
_geom_torsion_site_symmetry_1
C1 Au1 C1 C2 -71(17) 2_656
Au1 C1 C2 C3 11(19) .
C1 C2 C3 O1 88(3) .
C1 C2 C3 C4 -30(3) .
C1 C2 C3 C7 -144(3) .
O1 C3 C4 C5 142.8(2) .
C2 C3 C4 C5 -97.2(2) .
C7 C3 C4 C5 22.8(2) .
C3 C4 C5 C6 5.9(2) .
C4 C5 C6 C12 -162.2(2) .
C4 C5 C6 C7 -33.5(2) .
C12 C6 C7 C9 -58.0(3) .
C5 C6 C7 C9 170.38(19) .
C12 C6 C7 C8 64.7(3) .
C5 C6 C7 C8 -66.9(2) .
C12 C6 C7 C3 179.19(18) .
C5 C6 C7 C3 47.5(2) .
O1 C3 C7 C9 83.9(2) .
C2 C3 C7 C9 -42.2(3) .
C4 C3 C7 C9 -160.5(2) .
O1 C3 C7 C6 -158.05(18) .
C2 C3 C7 C6 75.8(2) .
C4 C3 C7 C6 -42.4(2) .
O1 C3 C7 C8 -40.4(2) .
C2 C3 C7 C8 -166.54(19) .
C4 C3 C7 C8 75.2(2) .
C6 C7 C9 C10 54.5(3) .
C8 C7 C9 C10 -69.6(2) .
C3 C7 C9 C10 167.0(2) .
C7 C9 C10 C11 -54.7(3) .
C9 C10 C11 C12 54.7(3) .
C9 C10 C11 C16 -174.79(19) .
C7 C6 C12 C13 178.72(19) .
C5 C6 C12 C13 -57.3(3) .
C7 C6 C12 C11 56.9(2) .
C5 C6 C12 C11 -179.1(2) .
C10 C11 C12 C13 -175.63(19) .
C16 C11 C12 C13 53.9(3) .
C10 C11 C12 C6 -53.9(2) .
C16 C11 C12 C6 175.69(19) .
C6 C12 C13 C14 -175.4(2) .
C11 C12 C13 C14 -54.9(3) .
C12 C13 C14 C15 53.8(3) .
C13 C14 C15 C21 128.1(3) .
C13 C14 C15 C16 -52.4(3) .
C21 C15 C16 C18 -12.7(3) .
C14 C15 C16 C18 167.7(2) .
C21 C15 C16 C17 107.3(3) .
C14 C15 C16 C17 -72.2(3) .
C21 C15 C16 C11 -131.4(2) .
C14 C15 C16 C11 49.1(3) .
C10 C11 C16 C15 -178.52(19) .
C12 C11 C16 C15 -49.3(3) .
C10 C11 C16 C18 62.0(3) .
C12 C11 C16 C18 -168.77(19) .
C10 C11 C16 C17 -59.2(3) .
C12 C11 C16 C17 70.1(3) .
C15 C16 C18 C19 42.8(3) .
C17 C16 C18 C19 -76.2(3) .
C11 C16 C18 C19 161.7(2) .
C16 C18 C19 C20 -54.8(3) .
C18 C19 C20 O2 -149.0(3) .
C18 C19 C20 C21 34.6(3) .
C14 C15 C21 C20 173.0(2) .
C16 C15 C21 C20 -6.5(4) .
O2 C20 C21 C15 178.6(3) .
C19 C20 C21 C15 -5.0(4) .
C22 Au2 C22 C23 3(3) 2_657
Au2 C22 C23 C24 35(6) .
C22 C23 C24 O3 -124(4) .
C22 C23 C24 C25 117(4) .
C22 C23 C24 C28 4(4) .
O3 C24 C25 C26 143.1(3) .
C23 C24 C25 C26 -95.0(3) .
C28 C24 C25 C26 23.2(3) .
C24 C25 C26 C27 5.1(3) .
C25 C26 C27 C33 -159.7(2) .
C25 C26 C27 C28 -32.3(3) .
C33 C27 C28 C30 -60.3(3) .
C26 C27 C28 C30 169.4(2) .
C33 C27 C28 C29 61.5(3) .
C26 C27 C28 C29 -68.7(3) .
C33 C27 C28 C24 176.9(2) .
C26 C27 C28 C24 46.6(2) .
O3 C24 C28 C30 86.9(3) .
C23 C24 C28 C30 -39.4(3) .
C25 C24 C28 C30 -158.3(2) .
O3 C24 C28 C29 -38.6(3) .
C23 C24 C28 C29 -164.8(2) .
C25 C24 C28 C29 76.2(3) .
O3 C24 C28 C27 -156.7(2) .
C23 C24 C28 C27 77.0(2) .
C25 C24 C28 C27 -42.0(2) .
C29 C28 C30 C31 -69.2(3) .
C27 C28 C30 C31 54.2(3) .
C24 C28 C30 C31 165.9(2) .
C28 C30 C31 C32 -53.3(3) .
C30 C31 C32 C33 53.6(3) .
C30 C31 C32 C37 -176.9(2) .
C26 C27 C33 C34 -54.4(3) .
C28 C27 C33 C34 -177.3(2) .
C26 C27 C33 C32 -176.1(2) .
C28 C27 C33 C32 61.0(3) .
C31 C32 C33 C27 -55.4(3) .
C37 C32 C33 C27 175.9(2) .
C31 C32 C33 C34 -177.7(2) .
C37 C32 C33 C34 53.7(3) .
C27 C33 C34 C35 -177.3(2) .
C32 C33 C34 C35 -57.2(3) .
C33 C34 C35 C36 55.9(3) .
C34 C35 C36 C42 130.3(3) .
C34 C35 C36 C37 -51.8(3) .
C42 C36 C37 C39 -16.9(4) .
C35 C36 C37 C39 165.3(2) .
C42 C36 C37 C38 102.0(3) .
C35 C36 C37 C38 -75.9(3) .
C42 C36 C37 C32 -136.1(3) .
C35 C36 C37 C32 46.0(3) .
C33 C32 C37 C36 -46.5(3) .
C31 C32 C37 C36 -174.1(2) .
C33 C32 C37 C39 -165.8(2) .
C31 C32 C37 C39 66.5(3) .
C33 C32 C37 C38 73.1(3) .
C31 C32 C37 C38 -54.5(3) .
C36 C37 C39 C40 45.6(3) .
C38 C37 C39 C40 -72.1(3) .
C32 C37 C39 C40 165.6(2) .
C37 C39 C40 C41 -56.1(3) .
C39 C40 C41 O4 -147.3(3) .
C39 C40 C41 C42 35.4(4) .
C35 C36 C42 C41 175.8(3) .
C37 C36 C42 C41 -2.0(4) .
O4 C41 C42 C36 175.0(3) .
C40 C41 C42 C36 -7.6(4) .
C43 P1 N1 P2 13.4(3) .
C49 P1 N1 P2 133.3(3) .
C55 P1 N1 P2 -110.2(3) .
C67 P2 N1 P1 -142.1(3) .
C73 P2 N1 P1 -24.8(3) .
C61 P2 N1 P1 95.8(3) .
N1 P1 C43 C48 -120.1(2) .
C49 P1 C43 C48 119.3(2) .
C55 P1 C43 C48 3.8(3) .
N1 P1 C43 C44 60.1(2) .
C49 P1 C43 C44 -60.4(2) .
C55 P1 C43 C44 -175.90(19) .
C48 C43 C44 C45 -1.4(4) .
P1 C43 C44 C45 178.4(2) .
C43 C44 C45 C46 1.4(4) .
C44 C45 C46 C47 -0.4(5) .
C45 C46 C47 C48 -0.6(5) .
C46 C47 C48 C43 0.7(4) .
C44 C43 C48 C47 0.3(4) .
P1 C43 C48 C47 -179.5(2) .
N1 P1 C49 C54 -149.4(2) .
C43 P1 C49 C54 -24.1(2) .
C55 P1 C49 C54 92.5(2) .
N1 P1 C49 C50 30.7(2) .
C43 P1 C49 C50 156.06(19) .
C55 P1 C49 C50 -87.3(2) .
C54 C49 C50 C51 0.8(4) .
P1 C49 C50 C51 -179.4(2) .
C49 C50 C51 C52 1.5(4) .
C50 C51 C52 C53 -2.5(4) .
C51 C52 C53 C54 1.2(4) .
C52 C53 C54 C49 1.1(4) .
C50 C49 C54 C53 -2.1(4) .
P1 C49 C54 C53 178.1(2) .
N1 P1 C55 C56 -121.3(2) .
C43 P1 C55 C56 111.1(2) .
C49 P1 C55 C56 -4.1(2) .
N1 P1 C55 C60 52.3(2) .
C43 P1 C55 C60 -75.3(2) .
C49 P1 C55 C60 169.5(2) .
C60 C55 C56 C57 -2.3(4) .
P1 C55 C56 C57 171.23(19) .
C55 C56 C57 C58 -0.3(4) .
C56 C57 C58 C59 2.4(4) .
C57 C58 C59 C60 -1.8(4) .
C58 C59 C60 C55 -0.9(4) .
C56 C55 C60 C59 2.9(4) .
P1 C55 C60 C59 -170.85(19) .
N1 P2 C61 C62 25.1(2) .
C67 P2 C61 C62 -95.6(2) .
C73 P2 C61 C62 149.7(2) .
N1 P2 C61 C66 -152.1(2) .
C67 P2 C61 C66 87.2(2) .
C73 P2 C61 C66 -27.5(3) .
C66 C61 C62 C63 1.2(4) .
P2 C61 C62 C63 -176.03(19) .
C61 C62 C63 C64 0.4(4) .
C62 C63 C64 C65 -1.1(4) .
C63 C64 C65 C66 0.3(5) .
C64 C65 C66 C61 1.3(5) .
C62 C61 C66 C65 -2.0(4) .
P2 C61 C66 C65 175.2(2) .
N1 P2 C67 C72 38.6(2) .
C73 P2 C67 C72 -84.1(2) .
C61 P2 C67 C72 159.95(19) .
N1 P2 C67 C68 -149.70(19) .
C73 P2 C67 C68 87.6(2) .
C61 P2 C67 C68 -28.3(2) .
C72 C67 C68 C69 0.5(4) .
P2 C67 C68 C69 -171.07(18) .
C67 C68 C69 C70 0.9(4) .
C68 C69 C70 C71 -1.3(4) .
C69 C70 C71 C72 0.2(4) .
C70 C71 C72 C67 1.2(4) .
C68 C67 C72 C71 -1.6(4) .
P2 C67 C72 C71 170.2(2) .
N1 P2 C73 C74 -103.1(2) .
C67 P2 C73 C74 16.2(2) .
C61 P2 C73 C74 134.8(2) .
N1 P2 C73 C78 70.8(2) .
C67 P2 C73 C78 -170.0(2) .
C61 P2 C73 C78 -51.3(2) .
C78 C73 C74 C75 -1.1(4) .
P2 C73 C74 C75 172.8(2) .
C73 C74 C75 C76 -0.5(4) .
C74 C75 C76 C77 1.7(4) .
C75 C76 C77 C78 -1.2(4) .
C76 C77 C78 C73 -0.5(4) .
C74 C73 C78 C77 1.7(4) .
P2 C73 C78 C77 -172.2(2) .
